data_7061117
loop_
_publ_author_name
'Todorova, Stanislava E.'
'Rusew, Rusi I.'
'Petkova, Zhanina S.'
'Shivachev, Boris L.'
'Nikolova, Rositsa P.'
'Kurteva, Vanya B.'

_publ_section_title
;
 Acylpyrazolones possessing a heterocyclic moiety in the acyl fragment:
 intramolecular vs. intermolecular zwitterionic structures
;
_journal_issue 3
_journal_name_full 'New Journal of Chemistry'
_journal_page_first 1080
_journal_page_last 1086
_journal_paper_doi 10.1039/D1NJ05458A
_journal_volume 46
_journal_year 2022
_chemical_formula_moiety 'C17 H24 Cs N3 O7 S, H2 O'
_chemical_formula_sum 'C17 H26 Cs N3 O8 S'
_chemical_formula_weight 565.38
_space_group_crystal_system triclinic
_space_group_IT_number 2
_space_group_name_Hall '-P 1'
_space_group_name_H-M_alt 'P -1'
_atom_sites_solution_hydrogens mixed
_atom_sites_solution_primary dual
_audit_creation_date 2021-10-15
_audit_creation_method
;
Olex2 1.5
(compiled 2021.08.20 svn.r13c46975 for OlexSys, GUI svn.r6405)
;
_audit_update_record
;
2021-11-02 deposited with the CCDC.	2021-12-02 downloaded from the CCDC.
;
_cell_angle_alpha 101.296(4)
_cell_angle_beta 103.003(3)
_cell_angle_gamma 105.412(4)
_cell_formula_units_Z 2
_cell_length_a 7.6127(10)
_cell_length_b 11.6570(11)
_cell_length_c 15.4167(19)
_cell_measurement_reflns_used 9405
_cell_measurement_temperature 290
_cell_measurement_theta_max 26.35
_cell_measurement_theta_min 2.93
_cell_volume 1236.6(3)
_computing_cell_refinement 'SAINT V8.40A (Bruker, 2019)'
_computing_data_reduction 'SAINT V8.40A (Bruker, 2019)'
_computing_molecular_graphics 'Olex2 1.5 (Dolomanov et al., 2009)'
_computing_publication_material 'Olex2 1.5 (Dolomanov et al., 2009)'
_computing_structure_refinement 'XL  (Sheldrick, 2008)'
_computing_structure_solution 'SHELXT 2014/5 (Sheldrick, 2014)'
_diffrn_ambient_temperature 290
_diffrn_measured_fraction_theta_full 0.987
_diffrn_measured_fraction_theta_max 0.987
_diffrn_measurement_device_type 'Bruker APEX-II CCD'
_diffrn_measurement_method '\f and \w scans'
_diffrn_radiation_type MoK\a
_diffrn_radiation_wavelength 0.71073
_diffrn_reflns_av_R_equivalents 0.0296
_diffrn_reflns_av_unetI/netI 0.0130
_diffrn_reflns_Laue_measured_fraction_full 0.987
_diffrn_reflns_Laue_measured_fraction_max 0.987
_diffrn_reflns_limit_h_max 9
_diffrn_reflns_limit_h_min -9
_diffrn_reflns_limit_k_max 14
_diffrn_reflns_limit_k_min -14
_diffrn_reflns_limit_l_max 19
_diffrn_reflns_limit_l_min -19
_diffrn_reflns_number 62002
_diffrn_reflns_point_group_measured_fraction_full 0.987
_diffrn_reflns_point_group_measured_fraction_max 0.987
_diffrn_reflns_theta_full 25.242
_diffrn_reflns_theta_max 26.049
_diffrn_reflns_theta_min 2.642
_diffrn_source_current 1.4
_diffrn_source_power 0.07
_diffrn_source_voltage 50.0
_diffrn_standards_number 0
_exptl_absorpt_coefficient_mu 1.624
_exptl_absorpt_correction_T_max 0.7454
_exptl_absorpt_correction_T_min 0.6015
_exptl_absorpt_correction_type multi-scan
_exptl_absorpt_process_details
;
SADABS-2016/2 (Bruker,2016/2) was used for absorption correction.
wR2(int) was 0.1164 before and 0.0459 after correction.
The Ratio of minimum to maximum transmission is 0.8069.
The \l/2 correction factor is Not present.
;
_exptl_crystal_colour orange
_exptl_crystal_colour_primary orange
_exptl_crystal_density_diffrn 1.518
_exptl_crystal_description needle
_exptl_crystal_F_000 568
_exptl_crystal_size_max 0.25
_exptl_crystal_size_mid 0.1
_exptl_crystal_size_min 0.1
_refine_diff_density_max 0.558
_refine_diff_density_min -0.585
_refine_diff_density_rms 0.055
_refine_ls_extinction_method none
_refine_ls_goodness_of_fit_ref 1.066
_refine_ls_hydrogen_treatment mixed
_refine_ls_matrix_type full
_refine_ls_number_parameters 282
_refine_ls_number_reflns 4829
_refine_ls_number_restraints 1
_refine_ls_restrained_S_all 1.067
_refine_ls_R_factor_all 0.0292
_refine_ls_R_factor_gt 0.0268
_refine_ls_shift/su_max 0.001
_refine_ls_shift/su_mean 0.000
_refine_ls_structure_factor_coef Fsqd
_refine_ls_weighting_details 'w=1/[\s^2^(Fo^2^)+(0.0314P)^2^+1.0844P] where P=(Fo^2^+2Fc^2^)/3'
_refine_ls_weighting_scheme calc
_refine_ls_wR_factor_gt 0.0675
_refine_ls_wR_factor_ref 0.0703
_reflns_Friedel_coverage 0.000
_reflns_number_gt 4551
_reflns_number_total 4829
_reflns_threshold_expression 'I > 2\s(I)'
_cod_data_source_file d1nj05458a2.cif
_cod_data_source_block mo_b_0178_0m
_cod_depositor_comments 'Adding full bibliography for 7061108--7061121.cif.'
_cod_database_code 7061117
_shelx_shelxl_version_number 2018/3
_shelx_space_group_comment
;
The symmetry employed for this shelxl refinement is uniquely defined
by the following loop, which should always be used as a source of
symmetry information in preference to the above space-group names.
They are only intended as comments.
;
_shelx_estimated_absorpt_t_max 0.854
_shelx_estimated_absorpt_t_min 0.687
_olex2_refinement_description
;
1. Fixed Uiso
 At 1.2 times of:
  All C(H) groups, All C(H,H) groups
 At 1.5 times of:
  All C(H,H,H) groups, All O(H) groups, All O(H,H) groups
2. Restrained distances
 Cs1-H3WA \\sim Cs1-H3WB
 with sigma of 0.02
3.a Free rotating group:
 O3W(H3WA,H3WB)
3.b Rotating group:
 O2W(H2WA,H2WB), O1W(H1WA,H1WB)
3.c Secondary CH2 refined with riding coordinates:
 C12(H12A,H12B), C13(H13A,H13B), C16(H16A,H16B), C15(H15A,H15B), C14(H14A,H14B)
3.d Aromatic/amide H refined with riding coordinates:
 C6(H6), C10(H10), C9(H9), C7(H7), C8(H8)
3.e Idealised Me refined as rotating group:
 C4(H4A,H4B,H4C)
3.f Idealised tetrahedral OH refined as rotating group:
 O4(H4)
;
_olex2_submission_special_instructions 'No special instructions were received'

loop_
_space_group_symop_operation_xyz
'x, y, z'
'-x, -y, -z'

loop_
_atom_site_label
_atom_site_type_symbol
_atom_site_fract_x
_atom_site_fract_y
_atom_site_fract_z
_atom_site_U_iso_or_equiv
_atom_site_adp_type
_atom_site_occupancy
_atom_site_site_symmetry_order
_atom_site_calc_flag
_atom_site_refinement_flags_posn
_atom_site_refinement_flags_adp
_atom_site_refinement_flags_occupancy
_atom_site_disorder_assembly
_atom_site_disorder_group
Cs1 Cs 0.72106(2) 0.05076(2) 0.43522(2) 0.05028(7) Uani 1 1 d D . . . .
S1 S 0.8912(2) 0.22980(17) 0.92509(7) 0.1203(5) Uani 1 1 d . . . . .
O1 O 0.4665(3) 0.19698(15) 0.36995(12) 0.0471(4) Uani 1 1 d . . . . .
O11 O 0.5446(3) 0.19577(16) 0.56339(12) 0.0496(4) Uani 1 1 d . . . . .
O3W O 1.1276(3) 0.23764(19) 0.57090(15) 0.0590(5) Uani 1 1 d G . . . .
H3WA H 1.129537 0.308664 0.564531 0.089 Uiso 1 1 d DG U . . .
H3WB H 1.202916 0.217962 0.542189 0.089 Uiso 1 1 d DG U . . .
N1 N 0.6094(3) 0.39896(18) 0.36871(13) 0.0393(4) Uani 1 1 d . . . . .
O2W O 1.1520(3) 0.0770(2) 0.40854(15) 0.0656(5) Uani 1 1 d . . . . .
H2WA H 1.250047 0.114670 0.393750 0.098 Uiso 1 1 d R U . . .
H2WB H 1.081012 0.021146 0.358326 0.098 Uiso 1 1 d R U . . .
O1W O 0.6663(3) -0.1996(2) 0.26788(15) 0.0658(5) Uani 1 1 d . . . . .
H1WA H 0.549013 -0.246037 0.248965 0.099 Uiso 1 1 d R U . . .
H1WB H 0.727203 -0.244567 0.290415 0.099 Uiso 1 1 d R U . . .
N2 N 0.7281(3) 0.51101(19) 0.43129(14) 0.0434(4) Uani 1 1 d . . . . .
N3 N 0.7277(3) 0.3114(2) 0.74824(13) 0.0448(5) Uani 1 1 d . . . . .
O5 O 0.8444(4) 0.0207(3) 0.24654(17) 0.0806(7) Uani 1 1 d . . . . .
C1 C 0.5650(3) 0.3069(2) 0.41250(16) 0.0369(5) Uani 1 1 d . . . . .
C2 C 0.6589(3) 0.3666(2) 0.50863(15) 0.0364(4) Uani 1 1 d . . . . .
C11 C 0.6402(3) 0.3054(2) 0.57991(15) 0.0381(5) Uani 1 1 d . . . . .
C3 C 0.7558(3) 0.4910(2) 0.51326(16) 0.0404(5) Uani 1 1 d . . . . .
C5 C 0.5559(3) 0.3904(2) 0.27328(16) 0.0402(5) Uani 1 1 d . . . . .
C12 C 0.7422(4) 0.3810(2) 0.67958(17) 0.0479(6) Uani 1 1 d . . . . .
H12A H 0.875916 0.418014 0.685438 0.058 Uiso 1 1 calc R U . . .
H12B H 0.690534 0.447701 0.693509 0.058 Uiso 1 1 calc R U . . .
C6 C 0.6618(4) 0.4779(3) 0.23946(19) 0.0517(6) Uani 1 1 d . . . . .
H6 H 0.767583 0.542070 0.279543 0.062 Uiso 1 1 calc R U . . .
C10 C 0.3969(4) 0.2961(3) 0.21288(18) 0.0538(6) Uani 1 1 d . . . . .
H10 H 0.324110 0.237287 0.234844 0.065 Uiso 1 1 calc R U . . .
C13 C 0.8406(5) 0.2276(3) 0.7432(2) 0.0601(7) Uani 1 1 d . . . . .
H13A H 0.974638 0.275699 0.760926 0.072 Uiso 1 1 calc R U . . .
H13B H 0.805418 0.177346 0.679974 0.072 Uiso 1 1 calc R U . . .
C4 C 0.8788(4) 0.5982(2) 0.59465(19) 0.0552(7) Uani 1 1 d . . . . .
H4A H 0.922534 0.669933 0.573681 0.083 Uiso 1 1 calc R U . . .
H4B H 0.986448 0.578612 0.626072 0.083 Uiso 1 1 calc R U . . .
H4C H 0.806325 0.614543 0.636331 0.083 Uiso 1 1 calc R U . . .
C9 C 0.3477(5) 0.2902(3) 0.1195(2) 0.0656(8) Uani 1 1 d . . . . .
H9 H 0.240589 0.227362 0.079064 0.079 Uiso 1 1 calc R U . . .
C7 C 0.6097(5) 0.4694(3) 0.1462(2) 0.0650(8) Uani 1 1 d . . . . .
H7 H 0.681093 0.528326 0.123767 0.078 Uiso 1 1 calc R U . . .
C16 C 0.7942(5) 0.4008(3) 0.84026(19) 0.0658(8) Uani 1 1 d . . . . .
H16A H 0.726270 0.460400 0.839654 0.079 Uiso 1 1 calc R U . . .
H16B H 0.928862 0.445350 0.854358 0.079 Uiso 1 1 calc R U . . .
C8 C 0.4543(5) 0.3755(3) 0.0860(2) 0.0678(8) Uani 1 1 d . . . . .
H8 H 0.421553 0.369705 0.023012 0.081 Uiso 1 1 calc R U . . .
C15 C 0.7626(6) 0.3370(5) 0.9143(2) 0.0868(12) Uani 1 1 d . . . . .
H15A H 0.627539 0.293316 0.900187 0.104 Uiso 1 1 calc R U . . .
H15B H 0.801436 0.399006 0.973172 0.104 Uiso 1 1 calc R U . . .
C14 C 0.8097(7) 0.1448(4) 0.8056(3) 0.0888(12) Uani 1 1 d . . . . .
H14A H 0.876887 0.085574 0.796154 0.107 Uiso 1 1 calc R U . . .
H14B H 0.674942 0.098992 0.789205 0.107 Uiso 1 1 calc R U . . .
C17 C 0.7846(11) 0.0548(5) 0.1655(3) 0.134(3) Uani 1 1 d . . . . .
O3 O 0.8142(12) 0.1812(6) 0.1787(4) 0.220(3) Uani 1 1 d . . . . .
O4 O 0.750(2) -0.0262(7) 0.0832(4) 0.316(7) Uani 1 1 d . . . . .
H4 H 0.732186 -0.096110 0.089835 0.474 Uiso 1 1 calc R U . . .
H5 H 0.786(7) -0.047(5) 0.240(3) 0.107(18) Uiso 1 1 d . . . . .

loop_
_atom_site_aniso_label
_atom_site_aniso_U_11
_atom_site_aniso_U_22
_atom_site_aniso_U_33
_atom_site_aniso_U_23
_atom_site_aniso_U_13
_atom_site_aniso_U_12
Cs1 0.05714(11) 0.04582(11) 0.05064(11) 0.01447(7) 0.02104(8) 0.01576(7)
S1 0.1341(10) 0.2026(15) 0.0530(5) 0.0628(8) 0.0182(6) 0.0884(11)
O1 0.0508(10) 0.0388(9) 0.0387(9) 0.0084(7) 0.0057(7) 0.0016(7)
O11 0.0593(11) 0.0420(9) 0.0397(9) 0.0135(7) 0.0122(8) 0.0038(8)
O3W 0.0644(12) 0.0493(11) 0.0614(12) 0.0234(9) 0.0136(10) 0.0133(9)
N1 0.0391(10) 0.0383(10) 0.0348(9) 0.0109(8) 0.0057(8) 0.0069(8)
O2W 0.0554(11) 0.0728(14) 0.0574(12) 0.0201(10) 0.0156(9) 0.0017(10)
O1W 0.0573(12) 0.0717(14) 0.0686(13) 0.0323(11) 0.0151(10) 0.0147(10)
N2 0.0465(11) 0.0348(10) 0.0412(11) 0.0103(8) 0.0062(9) 0.0064(8)
N3 0.0447(11) 0.0599(13) 0.0295(9) 0.0110(9) 0.0110(8) 0.0174(9)
O5 0.0908(18) 0.0799(18) 0.0535(13) 0.0239(12) 0.0085(12) 0.0059(15)
C1 0.0325(10) 0.0388(12) 0.0378(11) 0.0122(9) 0.0083(9) 0.0094(9)
C2 0.0346(10) 0.0368(11) 0.0344(11) 0.0094(9) 0.0066(9) 0.0093(9)
C11 0.0366(11) 0.0424(12) 0.0354(11) 0.0106(9) 0.0107(9) 0.0129(9)
C3 0.0404(12) 0.0383(12) 0.0383(12) 0.0098(9) 0.0063(9) 0.0107(9)
C5 0.0411(12) 0.0471(13) 0.0362(11) 0.0138(10) 0.0107(9) 0.0190(10)
C12 0.0529(14) 0.0491(14) 0.0372(12) 0.0108(10) 0.0118(11) 0.0110(11)
C6 0.0475(14) 0.0603(16) 0.0491(14) 0.0225(12) 0.0153(11) 0.0141(12)
C10 0.0553(15) 0.0562(15) 0.0407(13) 0.0138(11) 0.0063(11) 0.0094(12)
C13 0.0618(17) 0.087(2) 0.0431(14) 0.0223(14) 0.0171(12) 0.0376(16)
C4 0.0659(17) 0.0382(13) 0.0459(14) 0.0072(11) 0.0038(12) 0.0054(12)
C9 0.0717(19) 0.0694(19) 0.0398(14) 0.0062(13) 0.0010(13) 0.0166(16)
C7 0.0700(19) 0.083(2) 0.0549(17) 0.0349(16) 0.0272(15) 0.0263(17)
C16 0.0614(17) 0.088(2) 0.0355(13) 0.0007(14) 0.0094(12) 0.0199(16)
C8 0.083(2) 0.089(2) 0.0380(14) 0.0226(15) 0.0181(14) 0.0356(19)
C15 0.082(2) 0.142(4) 0.0335(15) 0.0174(18) 0.0179(15) 0.034(2)
C14 0.114(3) 0.118(3) 0.067(2) 0.052(2) 0.029(2) 0.069(3)
C17 0.260(8) 0.075(3) 0.051(2) 0.0180(19) 0.011(3) 0.054(4)
O3 0.343(10) 0.166(5) 0.161(5) 0.037(4) 0.041(5) 0.131(6)
O4 0.64(2) 0.198(7) 0.106(4) 0.036(4) 0.031(7) 0.193(10)

loop_
_atom_type_symbol
_atom_type_description
_atom_type_scat_dispersion_real
_atom_type_scat_dispersion_imag
_atom_type_scat_source
C C 0.0033 0.0016 'International Tables Vol C Tables 4.2.6.8 and 6.1.1.4'
H H 0.0000 0.0000 'International Tables Vol C Tables 4.2.6.8 and 6.1.1.4'
Cs Cs -0.3680 2.1192 'International Tables Vol C Tables 4.2.6.8 and 6.1.1.4'
N N 0.0061 0.0033 'International Tables Vol C Tables 4.2.6.8 and 6.1.1.4'
O O 0.0106 0.0060 'International Tables Vol C Tables 4.2.6.8 and 6.1.1.4'
S S 0.1246 0.1234 'International Tables Vol C Tables 4.2.6.8 and 6.1.1.4'

loop_
_geom_angle_atom_site_label_1
_geom_angle_atom_site_label_2
_geom_angle_atom_site_label_3
_geom_angle
_geom_angle_site_symmetry_1
_geom_angle_site_symmetry_3
_geom_angle_publ_flag
Cs1 Cs1 Cs1 112.971(10) 2_656 2_756 ?
Cs1 Cs1 H2WB 155.5 2_656 . ?
Cs1 Cs1 H2WB 47.6 2_756 . ?
Cs1 Cs1 H5 85.3(9) 2_756 . ?
Cs1 Cs1 H5 136.2(9) 2_656 . ?
O1 Cs1 Cs1 78.45(3) . 2_656 ?
O1 Cs1 Cs1 161.30(3) . 2_756 ?
O1 Cs1 O11 56.52(5) . . ?
O1 Cs1 O11 106.21(5) . 2_656 ?
O1 Cs1 O2W 144.70(5) . 2_756 ?
O1 Cs1 H2WB 124.7 . . ?
O1 Cs1 O5 91.46(6) . . ?
O1 Cs1 H5 96.5(9) . . ?
O11 Cs1 Cs1 46.17(4) 2_656 2_656 ?
O11 Cs1 Cs1 92.03(4) 2_656 2_756 ?
O11 Cs1 Cs1 45.07(3) . 2_656 ?
O11 Cs1 Cs1 120.41(3) . 2_756 ?
O11 Cs1 O11 91.24(5) 2_656 . ?
O11 Cs1 O2W 89.68(5) . 2_756 ?
O11 Cs1 O2W 60.49(5) 2_656 2_756 ?
O11 Cs1 H2WB 151.7 . . ?
O11 Cs1 H2WB 112.8 2_656 . ?
O11 Cs1 O5 110.09(6) 2_656 . ?
O11 Cs1 O5 146.09(6) . . ?
O11 Cs1 H5 96.4(9) 2_656 . ?
O11 Cs1 H5 153.0(9) . . ?
O2W Cs1 Cs1 69.34(4) 2_756 2_656 ?
O2W Cs1 Cs1 43.64(4) 2_756 2_756 ?
O2W Cs1 H2WB 89.6 2_756 . ?
O2W Cs1 O5 123.54(7) 2_756 . ?
O2W Cs1 H5 116.6(9) 2_756 . ?
H2WB Cs1 H5 43.0 . . ?
O5 Cs1 Cs1 85.93(5) . 2_756 ?
O5 Cs1 Cs1 147.36(5) . 2_656 ?
O5 Cs1 H2WB 39.2 . . ?
O5 Cs1 H5 13.7(9) . . ?
C14 S1 C15 96.96(17) . . ?
C1 O1 Cs1 103.36(14) . . ?
Cs1 O11 Cs1 88.76(5) 2_656 . ?
C11 O11 Cs1 104.96(15) . . ?
C11 O11 Cs1 165.63(16) . 2_656 ?
H3WA O3W H3WB 104.6 . . ?
N2 N1 C5 119.55(19) . . ?
C1 N1 N2 111.76(18) . . ?
C1 N1 C5 128.7(2) . . ?
Cs1 O2W H2WA 109.8 2_756 . ?
Cs1 O2W H2WB 109.7 2_756 . ?
H2WA O2W H2WB 104.1 . . ?
H1WA O1W H1WB 104.3 . . ?
C3 N2 N1 106.10(19) . . ?
C12 N3 C13 110.7(2) . . ?
C12 N3 C16 108.0(2) . . ?
C13 N3 C16 111.1(2) . . ?
Cs1 O5 H5 80(4) . . ?
C17 O5 Cs1 132.0(3) . . ?
C17 O5 H5 109(4) . . ?
O1 C1 N1 123.3(2) . . ?
O1 C1 C2 132.0(2) . . ?
N1 C1 C2 104.71(19) . . ?
C1 C2 C11 123.1(2) . . ?
C3 C2 C1 105.45(19) . . ?
C3 C2 C11 131.4(2) . . ?
O11 C11 C2 122.8(2) . . ?
O11 C11 C12 119.5(2) . . ?
C2 C11 C12 117.7(2) . . ?
N2 C3 C2 112.0(2) . . ?
N2 C3 C4 117.4(2) . . ?
C2 C3 C4 130.7(2) . . ?
C6 C5 N1 119.8(2) . . ?
C6 C5 C10 119.5(2) . . ?
C10 C5 N1 120.7(2) . . ?
N3 C12 C11 114.9(2) . . ?
N3 C12 H12A 108.5 . . ?
N3 C12 H12B 108.5 . . ?
C11 C12 H12A 108.5 . . ?
C11 C12 H12B 108.5 . . ?
H12A C12 H12B 107.5 . . ?
C5 C6 H6 120.1 . . ?
C7 C6 C5 119.8(3) . . ?
C7 C6 H6 120.1 . . ?
C5 C10 H10 120.3 . . ?
C9 C10 C5 119.4(3) . . ?
C9 C10 H10 120.3 . . ?
N3 C13 H13A 109.3 . . ?
N3 C13 H13B 109.3 . . ?
N3 C13 C14 111.5(3) . . ?
H13A C13 H13B 108.0 . . ?
C14 C13 H13A 109.3 . . ?
C14 C13 H13B 109.3 . . ?
C3 C4 H4A 109.5 . . ?
C3 C4 H4B 109.5 . . ?
C3 C4 H4C 109.5 . . ?
H4A C4 H4B 109.5 . . ?
H4A C4 H4C 109.5 . . ?
H4B C4 H4C 109.5 . . ?
C10 C9 H9 119.5 . . ?
C8 C9 C10 121.0(3) . . ?
C8 C9 H9 119.5 . . ?
C6 C7 H7 119.5 . . ?
C8 C7 C6 121.0(3) . . ?
C8 C7 H7 119.5 . . ?
N3 C16 H16A 109.3 . . ?
N3 C16 H16B 109.4 . . ?
N3 C16 C15 111.4(3) . . ?
H16A C16 H16B 108.0 . . ?
C15 C16 H16A 109.3 . . ?
C15 C16 H16B 109.3 . . ?
C9 C8 C7 119.3(3) . . ?
C9 C8 H8 120.4 . . ?
C7 C8 H8 120.4 . . ?
S1 C15 H15A 109.0 . . ?
S1 C15 H15B 109.0 . . ?
C16 C15 S1 113.0(3) . . ?
C16 C15 H15A 109.0 . . ?
C16 C15 H15B 109.0 . . ?
H15A C15 H15B 107.8 . . ?
S1 C14 H14A 109.2 . . ?
S1 C14 H14B 109.2 . . ?
C13 C14 S1 112.2(3) . . ?
C13 C14 H14A 109.2 . . ?
C13 C14 H14B 109.2 . . ?
H14A C14 H14B 107.9 . . ?
O3 C17 O5 114.5(4) . . ?
O4 C17 O5 118.7(5) . . ?
O4 C17 O3 124.6(5) . . ?
C17 O4 H4 109.5 . . ?

loop_
_geom_bond_atom_site_label_1
_geom_bond_atom_site_label_2
_geom_bond_distance
_geom_bond_site_symmetry_2
_geom_bond_publ_flag
Cs1 Cs1 4.3071(5) 2_656 ?
Cs1 Cs1 4.8173(6) 2_756 ?
Cs1 O1 3.0370(19) . ?
Cs1 O11 3.1079(19) . ?
Cs1 O11 3.0502(17) 2_656 ?
Cs1 O2W 3.175(2) 2_756 ?
Cs1 H2WB 3.2921 . ?
Cs1 O5 3.236(3) . ?
Cs1 H5 3.20(5) . ?
S1 C15 1.791(5) . ?
S1 C14 1.790(4) . ?
O1 C1 1.254(3) . ?
O11 C11 1.234(3) . ?
O3W H3WA 0.8493 . ?
O3W H3WB 0.8498 . ?
N1 N2 1.393(3) . ?
N1 C1 1.384(3) . ?
N1 C5 1.411(3) . ?
O2W H2WA 0.8620 . ?
O2W H2WB 0.8619 . ?
O1W H1WA 0.8596 . ?
O1W H1WB 0.8595 . ?
N2 C3 1.310(3) . ?
N3 C12 1.460(3) . ?
N3 C13 1.465(4) . ?
N3 C16 1.474(3) . ?
O5 C17 1.400(5) . ?
O5 H5 0.77(5) . ?
C1 C2 1.430(3) . ?
C2 C11 1.435(3) . ?
C2 C3 1.422(3) . ?
C11 C12 1.520(3) . ?
C3 C4 1.499(3) . ?
C5 C6 1.386(4) . ?
C5 C10 1.388(4) . ?
C12 H12A 0.9700 . ?
C12 H12B 0.9700 . ?
C6 H6 0.9300 . ?
C6 C7 1.379(4) . ?
C10 H10 0.9300 . ?
C10 C9 1.386(4) . ?
C13 H13A 0.9700 . ?
C13 H13B 0.9700 . ?
C13 C14 1.502(5) . ?
C4 H4A 0.9600 . ?
C4 H4B 0.9600 . ?
C4 H4C 0.9600 . ?
C9 H9 0.9300 . ?
C9 C8 1.370(5) . ?
C7 H7 0.9300 . ?
C7 C8 1.371(5) . ?
C16 H16A 0.9700 . ?
C16 H16B 0.9700 . ?
C16 C15 1.509(5) . ?
C8 H8 0.9300 . ?
C15 H15A 0.9700 . ?
C15 H15B 0.9700 . ?
C14 H14A 0.9700 . ?
C14 H14B 0.9700 . ?
C17 O3 1.395(7) . ?
C17 O4 1.349(7) . ?
O4 H4 0.8200 . ?

loop_
_geom_hbond_atom_site_label_D
_geom_hbond_atom_site_label_H
_geom_hbond_atom_site_label_A
_geom_hbond_distance_DH
_geom_hbond_distance_HA
_geom_hbond_distance_DA
_geom_hbond_angle_DHA
_geom_hbond_site_symmetry_A
_geom_hbond_publ_flag
O2W H2WA O1 0.86 1.83 2.688(3) 176.4 1_655 yes
O2W H2WB O5 0.86 2.19 2.839(3) 131.6 . yes
O1W H1WA N3 0.86 2.05 2.866(3) 157.2 2_656 yes
O1W H1WB O3W 0.86 2.15 2.808(3) 133.1 2_756 yes
C10 H10 O1 0.93 2.32 2.885(3) 118.9 . yes
C13 H13B O11 0.97 2.45 3.040(3) 119.1 . yes
C4 H4A O3W 0.96 2.66 3.477(3) 143.8 2_766 yes

loop_
_geom_torsion_atom_site_label_1
_geom_torsion_atom_site_label_2
_geom_torsion_atom_site_label_3
_geom_torsion_atom_site_label_4
_geom_torsion
_geom_torsion_site_symmetry_1
_geom_torsion_site_symmetry_2
_geom_torsion_site_symmetry_3
_geom_torsion_site_symmetry_4
_geom_torsion_publ_flag
Cs1 O1 C1 N1 124.5(2) . . . . ?
Cs1 O1 C1 C2 -53.3(3) . . . . ?
Cs1 O11 C11 C2 58.4(2) . . . . ?
Cs1 O11 C11 C2 -139.3(5) 2_656 . . . ?
Cs1 O11 C11 C12 -122.2(2) . . . . ?
Cs1 O11 C11 C12 40.1(8) 2_656 . . . ?
Cs1 O5 C17 O3 59.7(8) . . . . ?
Cs1 O5 C17 O4 -136.2(9) . . . . ?
O1 C1 C2 C11 -5.8(4) . . . . ?
O1 C1 C2 C3 177.1(2) . . . . ?
O11 C11 C12 N3 4.4(3) . . . . ?
N1 N2 C3 C2 0.3(3) . . . . ?
N1 N2 C3 C4 -179.5(2) . . . . ?
N1 C1 C2 C11 176.0(2) . . . . ?
N1 C1 C2 C3 -1.1(2) . . . . ?
N1 C5 C6 C7 179.9(3) . . . . ?
N1 C5 C10 C9 179.9(3) . . . . ?
N2 N1 C1 O1 -177.0(2) . . . . ?
N2 N1 C1 C2 1.3(3) . . . . ?
N2 N1 C5 C6 19.2(3) . . . . ?
N2 N1 C5 C10 -160.1(2) . . . . ?
N3 C13 C14 S1 -64.2(4) . . . . ?
N3 C16 C15 S1 61.8(3) . . . . ?
C1 N1 N2 C3 -1.0(3) . . . . ?
C1 N1 C5 C6 -158.3(2) . . . . ?
C1 N1 C5 C10 22.4(4) . . . . ?
C1 C2 C11 O11 1.5(4) . . . . ?
C1 C2 C11 C12 -177.9(2) . . . . ?
C1 C2 C3 N2 0.5(3) . . . . ?
C1 C2 C3 C4 -179.8(3) . . . . ?
C2 C11 C12 N3 -176.2(2) . . . . ?
C11 C2 C3 N2 -176.3(2) . . . . ?
C11 C2 C3 C4 3.4(4) . . . . ?
C3 C2 C11 O11 177.8(2) . . . . ?
C3 C2 C11 C12 -1.6(4) . . . . ?
C5 N1 N2 C3 -179.0(2) . . . . ?
C5 N1 C1 O1 0.7(4) . . . . ?
C5 N1 C1 C2 179.0(2) . . . . ?
C5 C6 C7 C8 0.0(5) . . . . ?
C5 C10 C9 C8 0.5(5) . . . . ?
C12 N3 C13 C14 -173.4(3) . . . . ?
C12 N3 C16 C15 173.4(3) . . . . ?
C6 C5 C10 C9 0.6(4) . . . . ?
C6 C7 C8 C9 1.1(5) . . . . ?
C10 C5 C6 C7 -0.8(4) . . . . ?
C10 C9 C8 C7 -1.4(5) . . . . ?
C13 N3 C12 C11 70.8(3) . . . . ?
C13 N3 C16 C15 -65.0(3) . . . . ?
C16 N3 C12 C11 -167.3(2) . . . . ?
C16 N3 C13 C14 66.6(4) . . . . ?
C15 S1 C14 C13 52.8(3) . . . . ?
C14 S1 C15 C16 -52.0(3) . . . . ?
